data_7703665
loop_
_publ_author_name
'Thevenet, Alexiane'
'Marie, C\'ecile'
'Tamain, Christelle'
'Amendola, Valeria'
'Miljkovic, Ana'
'Guillaumont, Dominique'
'Boubals, Nathalie'
'Guilbaud, Philippe'

_publ_section_title
;
 Perrhenate and pertechnetate complexation by an azacryptand in nitric
 acid medium.
;
_journal_issue 5
_journal_name_full 'Dalton transactions (Cambridge, England : 2003)'
_journal_page_first 1446
_journal_page_last 1455
_journal_paper_doi 10.1039/c9dt04314d
_journal_volume 49
_journal_year 2020
_chemical_formula_sum 'C36 H64 N11.5 O22.5 Re2.5'
_chemical_formula_weight 1483.48
_space_group_crystal_system monoclinic
_space_group_IT_number 14
_space_group_name_Hall '-P 2ybc'
_space_group_name_H-M_alt 'P 1 21/c 1'
_atom_sites_solution_hydrogens mixed
_audit_creation_method SHELXL-2018/3
_audit_update_record
;
2019-09-02 deposited with the CCDC.	2020-01-09 downloaded from the CCDC.
;
_cell_angle_alpha 90
_cell_angle_beta 107.4263(14)
_cell_angle_gamma 90
_cell_formula_units_Z 4
_cell_length_a 18.1970(9)
_cell_length_b 16.7678(8)
_cell_length_c 17.7700(9)
_cell_measurement_reflns_used 9985
_cell_measurement_temperature 153(2)
_cell_measurement_theta_max 27.6
_cell_measurement_theta_min 2.34
_cell_volume 5173.2(4)
_computing_cell_refinement 'Bruker SAINT'
_computing_data_collection 'Bruker APEX2'
_computing_data_reduction 'Bruker SAINT'
_computing_molecular_graphics 'Bruker SHELXTL'
_computing_publication_material 'Bruker SHELXTL'
_computing_structure_refinement 'SHELXL-2018/3 (Sheldrick, 2018)'
_computing_structure_solution 'SHELXL-2018/3 (Sheldrick, 2018)'
_diffrn_ambient_temperature 153(2)
_diffrn_measured_fraction_theta_full 0.972
_diffrn_measured_fraction_theta_max 0.928
_diffrn_measurement_device_type 'Bruker APEX-II CCD'
_diffrn_measurement_method '\f and \w scans'
_diffrn_radiation_source 'sealed tube'
_diffrn_radiation_type MoK\a
_diffrn_radiation_wavelength 0.71073
_diffrn_reflns_av_R_equivalents 0.0217
_diffrn_reflns_av_unetI/netI 0.0324
_diffrn_reflns_Laue_measured_fraction_full 0.972
_diffrn_reflns_Laue_measured_fraction_max 0.928
_diffrn_reflns_limit_h_max 23
_diffrn_reflns_limit_h_min -22
_diffrn_reflns_limit_k_max 12
_diffrn_reflns_limit_k_min -21
_diffrn_reflns_limit_l_max 21
_diffrn_reflns_limit_l_min -18
_diffrn_reflns_number 31656
_diffrn_reflns_point_group_measured_fraction_full 0.972
_diffrn_reflns_point_group_measured_fraction_max 0.928
_diffrn_reflns_theta_full 25.242
_diffrn_reflns_theta_max 27.549
_diffrn_reflns_theta_min 1.173
_exptl_absorpt_coefficient_mu 5.928
_exptl_absorpt_correction_type empirical
_exptl_crystal_colour colorless
_exptl_crystal_density_diffrn 1.905
_exptl_crystal_density_meas ?
_exptl_crystal_density_method 'not measured'
_exptl_crystal_description prism
_exptl_crystal_F_000 2912
_exptl_crystal_size_max 0.100
_exptl_crystal_size_mid 0.080
_exptl_crystal_size_min 0.050
_exptl_transmission_factor_max 0.7456
_exptl_transmission_factor_min 0.6032
_refine_diff_density_max 3.282
_refine_diff_density_min -1.223
_refine_diff_density_rms 0.136
_refine_ls_extinction_method none
_refine_ls_goodness_of_fit_ref 0.961
_refine_ls_hydrogen_treatment mixed
_refine_ls_matrix_type full
_refine_ls_number_parameters 759
_refine_ls_number_reflns 11088
_refine_ls_number_restraints 35
_refine_ls_restrained_S_all 0.968
_refine_ls_R_factor_all 0.0462
_refine_ls_R_factor_gt 0.0326
_refine_ls_shift/su_max 0.002
_refine_ls_shift/su_mean 0.000
_refine_ls_structure_factor_coef Fsqd
_refine_ls_weighting_details 'w=1/[\s^2^(Fo^2^)+(0.0339P)^2^+35.8281P] where P=(Fo^2^+2Fc^2^)/3'
_refine_ls_weighting_scheme calc
_refine_ls_wR_factor_gt 0.0756
_refine_ls_wR_factor_ref 0.0821
_reflns_Friedel_coverage 0.000
_reflns_number_gt 9257
_reflns_number_total 11088
_reflns_threshold_expression 'I > 2\s(I)'
_cod_data_source_file c9dt04314d2.cif
_cod_data_source_block CM_CT_Re_L_1
_cod_depositor_comments
;
The following automatic conversions were performed:

data item '_exptl_crystal_density_meas' value 'not measured' was
changed to '?' -- the value is perceived as not measured.

Automatic conversion script
Id: cif_fix_values 7556 2019-12-06 15:28:31Z antanas 
;
_cod_original_sg_symbol_H-M 'P 21/c'
_cod_original_formula_sum 'C36 H64 N11.50 O22.50 Re2.50'
_cod_database_code 7703665
_shelx_shelxl_version_number 2018/3
_shelx_space_group_comment
;
The symmetry employed for this shelxl refinement is uniquely defined
by the following loop, which should always be used as a source of
symmetry information in preference to the above space-group names.
They are only intended as comments.
;
_shelx_estimated_absorpt_t_min 0.589
_shelx_estimated_absorpt_t_max 0.756

loop_
_space_group_symop_operation_xyz
'x, y, z'
'-x, y+1/2, -z+1/2'
'-x, -y, -z'
'x, -y-1/2, z-1/2'

loop_
_atom_site_label
_atom_site_type_symbol
_atom_site_fract_x
_atom_site_fract_y
_atom_site_fract_z
_atom_site_U_iso_or_equiv
_atom_site_adp_type
_atom_site_occupancy
_atom_site_site_symmetry_order
_atom_site_calc_flag
_atom_site_refinement_flags_posn
_atom_site_refinement_flags_adp
_atom_site_refinement_flags_occupancy
_atom_site_disorder_assembly
_atom_site_disorder_group
Re1 Re 0.23961(2) 0.02246(2) 0.20761(2) 0.01985(6) Uani 1 1 d . . . . .
Re2 Re 0.21010(2) 0.54736(2) 0.19095(2) 0.02311(6) Uani 1 1 d . . . . .
C306 C 0.4648(3) 0.0545(4) 0.3505(3) 0.0297(13) Uani 1 1 d . . . . .
C305 C 0.4266(3) 0.0211(4) 0.3997(3) 0.0286(12) Uani 1 1 d . . . . .
C304 C 0.4326(3) -0.0595(4) 0.4157(3) 0.0276(12) Uani 1 1 d . . . . .
C308 C 0.5146(4) -0.0721(4) 0.3320(4) 0.0352(14) Uani 1 1 d . . . . .
C309 C 0.5093(3) 0.0086(4) 0.3167(3) 0.0296(13) Uani 1 1 d . . . . .
C307 C 0.4766(3) -0.1067(4) 0.3808(4) 0.0354(14) Uani 1 1 d . . . . .
C104 C 0.1334(3) -0.1795(3) 0.0954(3) 0.0205(10) Uani 1 1 d . . . . .
C109 C 0.1949(3) -0.0924(3) -0.0047(3) 0.0252(11) Uani 1 1 d . . . . .
C108 C 0.1185(3) -0.0814(4) -0.0064(3) 0.0258(12) Uani 1 1 d . . . . .
C107 C 0.0879(3) -0.1238(3) 0.0437(3) 0.0250(11) Uani 1 1 d . . . . .
C106 C 0.2393(3) -0.1479(3) 0.0464(3) 0.0265(12) Uani 1 1 d . . . . .
C105 C 0.2083(3) -0.1915(3) 0.0954(3) 0.0259(12) Uani 1 1 d . . . . .
C206 C 0.0753(3) 0.1883(3) 0.1466(3) 0.0265(12) Uani 1 1 d . . . . .
C207 C 0.1068(3) 0.2128(3) 0.3066(3) 0.0263(12) Uani 1 1 d . . . . .
C205 C 0.0494(3) 0.1348(3) 0.1919(3) 0.0267(12) Uani 1 1 d . . . . .
C209 C 0.1157(3) 0.2555(3) 0.1800(3) 0.0236(11) Uani 1 1 d . . . . .
C204 C 0.0650(3) 0.1470(3) 0.2725(3) 0.0196(10) Uani 1 1 d . . . . .
C208 C 0.1321(4) 0.2674(4) 0.2606(3) 0.0298(13) Uani 1 1 d . . . . .
N1 N 0.1393(2) -0.1428(2) 0.3973(2) 0.0168(8) Uani 1 1 d . . . . .
C201 C 0.0604(3) -0.1201(3) 0.3946(3) 0.0211(11) Uani 1 1 d . . . . .
H20A H 0.047399 -0.146674 0.438681 0.025 Uiso 1 1 calc R U . . .
H20B H 0.024350 -0.140300 0.344767 0.025 Uiso 1 1 calc R U . . .
C301 C 0.1902(3) -0.1305(3) 0.4778(3) 0.0192(10) Uani 1 1 d . . . . .
H30A H 0.171803 -0.164687 0.513945 0.023 Uiso 1 1 calc R U . . .
H30B H 0.185197 -0.074394 0.492848 0.023 Uiso 1 1 calc R U . . .
C101 C 0.1404(3) -0.2274(3) 0.3744(3) 0.0212(11) Uani 1 1 d . . . . .
H10A H 0.115530 -0.259835 0.406531 0.025 Uiso 1 1 calc R U . . .
H10B H 0.194544 -0.245212 0.386678 0.025 Uiso 1 1 calc R U . . .
O1 O 0.1952(3) 0.0490(2) 0.1118(2) 0.0323(9) Uani 1 1 d . . . . .
O2 O 0.2731(2) 0.1082(2) 0.2603(2) 0.0337(9) Uani 1 1 d . . . . .
O3 O 0.1767(2) -0.0273(2) 0.2464(2) 0.0283(9) Uani 1 1 d . . . . .
O4 O 0.3159(2) -0.0395(2) 0.2106(2) 0.0341(9) Uani 1 1 d . . . . .
O6 O 0.2733(2) 0.6040(3) 0.1588(2) 0.0423(11) Uani 1 1 d . . . . .
O5 O 0.2543(3) 0.4619(2) 0.2337(3) 0.0397(11) Uani 1 1 d . . . . .
O16 O 0.2283(2) 0.0418(2) 0.4148(2) 0.0255(8) Uani 1 1 d . . . . .
O17 O 0.1744(3) 0.1212(3) 0.4786(2) 0.0417(11) Uani 1 1 d . . . . .
N3 N 0.2293(3) 0.0778(3) 0.4776(3) 0.0270(10) Uani 1 1 d . . . . .
O15 O 0.2838(3) 0.0678(3) 0.5383(2) 0.0454(12) Uani 1 1 d . . . . .
O18 O 0.0873(2) 0.3857(2) 0.3977(2) 0.0310(9) Uani 1 1 d . . . . .
N4 N 0.0566(3) 0.4198(3) 0.3336(3) 0.0253(10) Uani 1 1 d . . . . .
N12 N 0.2371(3) 0.0404(3) -0.0362(3) 0.0261(10) Uani 1 1 d . . . . .
H12A H 0.254453 0.044985 0.017257 0.031 Uiso 1 1 calc R U . . .
H12B H 0.189523 0.062998 -0.052908 0.031 Uiso 1 1 calc R U . . .
C110 C 0.2304(4) -0.0456(3) -0.0574(3) 0.0296(13) Uani 1 1 d . . . . .
H11A H 0.282176 -0.067317 -0.052784 0.035 Uiso 1 1 calc R U . . .
H11B H 0.198266 -0.051670 -0.112940 0.035 Uiso 1 1 calc R U . . .
O7 O 0.1316(3) 0.5240(3) 0.1120(3) 0.0472(12) Uani 1 1 d . . . . .
N11 N 0.1350(2) -0.1993(2) 0.2343(2) 0.0195(9) Uani 1 1 d . . . . .
H11C H 0.186652 -0.208235 0.249395 0.023 Uiso 1 1 calc R U . . .
H11D H 0.127236 -0.145948 0.237871 0.023 Uiso 1 1 calc R U . . .
C102 C 0.0999(3) -0.2429(3) 0.2882(3) 0.0232(11) Uani 1 1 d . . . . .
H10C H 0.101238 -0.300847 0.277951 0.028 Uiso 1 1 calc R U . . .
H10D H 0.045245 -0.226909 0.276256 0.028 Uiso 1 1 calc R U . . .
C103 C 0.1004(3) -0.2258(3) 0.1507(3) 0.0263(12) Uani 1 1 d . . . . .
H10E H 0.043873 -0.218091 0.135068 0.032 Uiso 1 1 calc R U . . .
H10F H 0.110600 -0.283376 0.146500 0.032 Uiso 1 1 calc R U . . .
C111 C 0.2901(3) 0.0856(3) -0.0708(3) 0.0251(11) Uani 1 1 d . . . . .
H11E H 0.265781 0.092287 -0.128284 0.030 Uiso 1 1 calc R U . . .
H11F H 0.338659 0.055533 -0.062608 0.030 Uiso 1 1 calc R U . . .
N21 N 0.0690(2) 0.0130(2) 0.3359(2) 0.0209(9) Uani 1 1 d . . . . .
H21A H 0.053977 -0.016053 0.290625 0.025 Uiso 1 1 calc R U . . .
H21B H 0.121003 0.019061 0.349661 0.025 Uiso 1 1 calc R U . . .
C203 C 0.0313(3) 0.0930(3) 0.3219(3) 0.0234(11) Uani 1 1 d . . . . .
H20C H 0.036973 0.118962 0.373396 0.028 Uiso 1 1 calc R U . . .
H20D H -0.024383 0.085977 0.295071 0.028 Uiso 1 1 calc R U . . .
O20 O -0.0135(2) 0.4150(3) 0.3020(2) 0.0398(11) Uani 1 1 d . . . . .
C202 C 0.0481(3) -0.0308(3) 0.3997(3) 0.0216(11) Uani 1 1 d . . . . .
H20E H -0.006521 -0.020359 0.395394 0.026 Uiso 1 1 calc R U . . .
H20F H 0.080094 -0.010948 0.451712 0.026 Uiso 1 1 calc R U . . .
O22 O 0.3960(3) 0.9091(3) 0.9076(3) 0.0480(12) Uani 1 1 d . . . . .
N5 N 0.3739(3) 0.8390(3) 0.8875(3) 0.0349(12) Uani 1 1 d . . . . .
N31 N 0.3088(2) -0.1031(3) 0.4369(2) 0.0198(9) Uani 1 1 d . . . . .
H31A H 0.287936 -0.053368 0.428665 0.024 Uiso 1 1 calc R U . . .
H31B H 0.297502 -0.128460 0.389525 0.024 Uiso 1 1 calc R U . . .
N2 N 0.3354(2) 0.1585(3) 0.0548(2) 0.0214(9) Uani 1 1 d . . . . .
N22 N 0.2239(3) 0.3090(3) 0.1345(3) 0.0233(9) Uani 1 1 d . . . . .
H22A H 0.238264 0.352055 0.111132 0.028 Uiso 1 1 calc R U . . .
H22B H 0.253281 0.308286 0.185895 0.028 Uiso 1 1 calc R U . . .
N32 N 0.5067(3) 0.0533(3) 0.1814(3) 0.0321(11) Uani 1 1 d . . . . .
H32A H 0.538484 0.067608 0.152826 0.038 Uiso 1 1 calc R U . . .
H32B H 0.486326 0.004793 0.163646 0.038 Uiso 1 1 calc R U . . .
C112 C 0.3069(3) 0.1659(3) -0.0320(3) 0.0244(11) Uani 1 1 d . . . . .
H11G H 0.346055 0.193516 -0.051050 0.029 Uiso 1 1 calc R U . . .
H11H H 0.259424 0.198591 -0.046981 0.029 Uiso 1 1 calc R U . . .
C312 C 0.4160(3) 0.1353(4) 0.0801(3) 0.0299(13) Uani 1 1 d . . . . .
H31C H 0.447684 0.180178 0.071120 0.036 Uiso 1 1 calc R U . . .
H31D H 0.423467 0.089588 0.047879 0.036 Uiso 1 1 calc R U . . .
C302 C 0.2751(3) -0.1481(3) 0.4908(3) 0.0208(11) Uani 1 1 d . . . . .
H30C H 0.304143 -0.134891 0.546002 0.025 Uiso 1 1 calc R U . . .
H30D H 0.281423 -0.205957 0.483303 0.025 Uiso 1 1 calc R U . . .
C210 C 0.1413(3) 0.3181(3) 0.1311(3) 0.0298(12) Uani 1 1 d . . . . .
H21C H 0.108793 0.313891 0.075536 0.036 Uiso 1 1 calc R U . . .
H21D H 0.133486 0.371768 0.150524 0.036 Uiso 1 1 calc R U . . .
O19 O 0.0959(3) 0.4589(4) 0.3011(3) 0.0677(18) Uani 1 1 d . . . . .
C211 C 0.2393(3) 0.2353(3) 0.0952(3) 0.0249(11) Uani 1 1 d . . . . .
H21E H 0.204227 0.233357 0.040510 0.030 Uiso 1 1 calc R U . . .
H21F H 0.228774 0.188039 0.123686 0.030 Uiso 1 1 calc R U . . .
C310 C 0.5534(3) 0.0453(4) 0.2661(4) 0.0381(15) Uani 1 1 d . . . . .
H31E H 0.571808 0.098786 0.287108 0.046 Uiso 1 1 calc R U . . .
H31F H 0.599243 0.012054 0.269335 0.046 Uiso 1 1 calc R U . . .
O21 O 0.3968(2) 0.8051(3) 0.8356(2) 0.0392(10) Uani 1 1 d . . . . .
O8 O 0.1803(3) 0.6017(3) 0.2572(3) 0.0572(15) Uani 1 1 d . . . . .
O23 O 0.3313(3) 0.8038(3) 0.9180(4) 0.0647(17) Uani 1 1 d . . . . .
C212 C 0.3225(3) 0.2327(3) 0.0935(3) 0.0250(11) Uani 1 1 d . . . . .
H21G H 0.333134 0.279309 0.064218 0.030 Uiso 1 1 calc R U . . .
H21H H 0.357884 0.234792 0.147977 0.030 Uiso 1 1 calc R U . . .
C303 C 0.3949(3) -0.0969(4) 0.4722(3) 0.0310(13) Uani 1 1 d . . . . .
H30E H 0.416571 -0.150892 0.486767 0.037 Uiso 1 1 calc R U . . .
H30F H 0.406782 -0.064501 0.520902 0.037 Uiso 1 1 calc R U . . .
C311 C 0.4432(3) 0.1121(4) 0.1668(3) 0.0350(14) Uani 1 1 d . . . . .
H31G H 0.461219 0.160223 0.199419 0.042 Uiso 1 1 calc R U . . .
H31H H 0.399721 0.088931 0.182165 0.042 Uiso 1 1 calc R U . . .
O14 O 0.2954(2) 0.6818(3) 0.7900(2) 0.0286(9) Uani 1 1 d . . . . .
O13 O 0.3096(4) 0.2718(3) 0.2855(3) 0.0469(12) Uani 1 1 d . . . . .
H109 H 0.235(3) -0.226(3) 0.124(3) 0.012(13) Uiso 1 1 d . . . . .
H110 H 0.287(3) -0.153(3) 0.049(3) 0.013(13) Uiso 1 1 d . . . . .
H112 H 0.090(4) -0.052(4) -0.037(4) 0.026(17) Uiso 1 1 d . . . . .
H321 H 0.035(4) -0.119(4) 0.041(3) 0.035(17) Uiso 1 1 d . . . . .
H212 H 0.164(3) 0.309(4) 0.285(3) 0.024(15) Uiso 1 1 d . . . . .
H210 H 0.064(3) 0.178(3) 0.095(3) 0.018(14) Uiso 1 1 d . . . . .
H209 H 0.024(3) 0.088(4) 0.171(3) 0.027(15) Uiso 1 1 d . . . . .
H312 H 0.540(5) -0.111(5) 0.313(5) 0.07(3) Uiso 1 1 d . . . . .
H311 H 0.479(3) -0.162(4) 0.396(3) 0.030(16) Uiso 1 1 d . . . . .
H310 H 0.458(4) 0.105(4) 0.344(4) 0.036(18) Uiso 1 1 d . . . . .
H211 H 0.119(3) 0.223(4) 0.364(4) 0.032(16) Uiso 1 1 d . . . . .
H3 H 0.327(4) 0.722(5) 0.809(4) 0.05(2) Uiso 1 1 d . . . . .
H4 H 0.310(6) 0.653(7) 0.756(7) 0.12(4) Uiso 1 1 d . . . . .
H1 H 0.360(4) 0.274(4) 0.286(4) 0.026(17) Uiso 1 1 d . . . . .
H2 H 0.311(6) 0.222(6) 0.299(5) 0.08(3) Uiso 1 1 d . . . . .
H309 H 0.398(3) 0.050(3) 0.421(3) 0.017(14) Uiso 1 1 d . . . . .
Re3 Re 0.47576(3) 0.80193(3) 0.12561(3) 0.02818(11) Uani 0.5 1 d D . P . .
O12 O 0.4532(4) 0.9007(2) 0.1180(4) 0.046(2) Uani 0.5 1 d D . P . .
O9 O 0.5473(3) 0.7834(5) 0.2121(3) 0.046(2) Uani 0.5 1 d D . P . .
O11 O 0.3963(3) 0.7473(4) 0.1267(4) 0.044(2) Uani 0.5 1 d D . P . .
O10 O 0.5063(5) 0.7717(5) 0.0481(4) 0.059(3) Uani 0.5 1 d D . P . .
N6 N 0.4989(9) 0.8159(17) 0.0962(9) 0.44(2) Uani 0.5 1 d D U P . .
O24 O 0.4319(9) 0.836(2) 0.0741(17) 0.53(3) Uani 0.5 1 d D U P . .
O26 O 0.5450(9) 0.852(2) 0.1481(13) 0.36(2) Uani 0.5 1 d D U P . .
O25 O 0.5198(18) 0.7588(18) 0.0664(19) 0.45(3) Uani 0.5 1 d D U P . .

loop_
_atom_site_aniso_label
_atom_site_aniso_U_11
_atom_site_aniso_U_22
_atom_site_aniso_U_33
_atom_site_aniso_U_23
_atom_site_aniso_U_13
_atom_site_aniso_U_12
Re1 0.02335(11) 0.01802(10) 0.01993(10) -0.00264(8) 0.00913(8) -0.00245(9)
Re2 0.02213(11) 0.02846(12) 0.02114(10) 0.00677(8) 0.01012(8) 0.00452(9)
C306 0.027(3) 0.031(3) 0.026(3) 0.000(2) -0.001(2) -0.004(3)
C305 0.020(3) 0.035(3) 0.027(3) -0.004(2) 0.002(2) 0.001(3)
C304 0.015(2) 0.044(4) 0.020(3) 0.004(2) -0.0007(19) -0.003(3)
C308 0.027(3) 0.044(4) 0.037(3) 0.013(3) 0.013(3) 0.004(3)
C309 0.016(2) 0.045(4) 0.025(3) 0.013(3) 0.001(2) -0.001(3)
C307 0.023(3) 0.040(4) 0.045(4) 0.011(3) 0.013(3) 0.006(3)
C104 0.025(3) 0.017(2) 0.018(2) -0.0085(19) 0.005(2) -0.007(2)
C109 0.033(3) 0.025(3) 0.021(2) -0.006(2) 0.012(2) -0.002(2)
C108 0.031(3) 0.025(3) 0.020(3) -0.003(2) 0.005(2) -0.001(3)
C107 0.026(3) 0.024(3) 0.024(3) -0.007(2) 0.006(2) -0.002(2)
C106 0.026(3) 0.028(3) 0.029(3) -0.007(2) 0.014(2) 0.002(3)
C105 0.034(3) 0.021(3) 0.022(3) -0.002(2) 0.007(2) 0.007(3)
C206 0.032(3) 0.025(3) 0.022(3) 0.000(2) 0.008(2) 0.006(3)
C207 0.031(3) 0.026(3) 0.023(3) -0.001(2) 0.009(2) 0.002(2)
C205 0.028(3) 0.019(3) 0.032(3) -0.002(2) 0.008(2) -0.004(2)
C209 0.024(3) 0.019(3) 0.030(3) 0.001(2) 0.012(2) 0.005(2)
C204 0.017(2) 0.016(2) 0.028(3) 0.005(2) 0.009(2) 0.009(2)
C208 0.035(3) 0.024(3) 0.032(3) -0.005(2) 0.012(2) -0.004(3)
N1 0.016(2) 0.016(2) 0.021(2) 0.0017(16) 0.0084(16) 0.0021(17)
C201 0.018(2) 0.021(3) 0.029(3) 0.004(2) 0.014(2) 0.000(2)
C301 0.022(3) 0.022(3) 0.018(2) 0.0024(19) 0.0116(19) 0.000(2)
C101 0.025(3) 0.014(2) 0.028(3) 0.004(2) 0.014(2) 0.005(2)
O1 0.048(3) 0.027(2) 0.0224(19) -0.0050(16) 0.0120(17) -0.007(2)
O2 0.046(3) 0.026(2) 0.028(2) -0.0088(17) 0.0074(18) -0.0050(19)
O3 0.033(2) 0.025(2) 0.031(2) -0.0008(16) 0.0167(17) 0.0010(18)
O4 0.030(2) 0.032(2) 0.044(2) -0.0032(18) 0.0161(18) 0.0001(19)
O6 0.029(2) 0.061(3) 0.033(2) 0.010(2) 0.0046(18) -0.008(2)
O5 0.053(3) 0.029(2) 0.038(2) 0.0057(18) 0.014(2) 0.014(2)
O16 0.032(2) 0.0206(19) 0.0257(19) -0.0045(15) 0.0118(16) 0.0001(17)
O17 0.043(3) 0.046(3) 0.037(2) -0.015(2) 0.013(2) 0.013(2)
N3 0.032(3) 0.020(2) 0.028(2) -0.0015(19) 0.008(2) -0.003(2)
O15 0.047(3) 0.042(3) 0.034(2) -0.008(2) -0.007(2) 0.004(2)
O18 0.029(2) 0.032(2) 0.030(2) -0.0014(17) 0.0045(17) 0.0011(19)
N4 0.024(2) 0.024(2) 0.030(2) -0.0065(19) 0.0100(19) 0.001(2)
N12 0.027(2) 0.029(3) 0.025(2) -0.0065(19) 0.0136(19) -0.002(2)
C110 0.045(3) 0.024(3) 0.025(3) -0.007(2) 0.019(3) -0.005(3)
O7 0.032(2) 0.067(3) 0.040(3) 0.016(2) 0.0068(19) -0.016(2)
N11 0.021(2) 0.015(2) 0.022(2) -0.0040(16) 0.0053(17) -0.0020(18)
C102 0.025(3) 0.016(2) 0.032(3) -0.003(2) 0.013(2) -0.006(2)
C103 0.031(3) 0.025(3) 0.022(3) -0.003(2) 0.006(2) -0.002(2)
C111 0.026(3) 0.032(3) 0.022(3) -0.001(2) 0.013(2) 0.000(2)
N21 0.019(2) 0.019(2) 0.026(2) 0.0026(18) 0.0093(17) 0.0043(19)
C203 0.024(3) 0.019(3) 0.031(3) 0.007(2) 0.014(2) 0.008(2)
O20 0.022(2) 0.055(3) 0.038(2) 0.010(2) 0.0028(17) -0.010(2)
C202 0.019(2) 0.024(3) 0.025(3) 0.003(2) 0.012(2) 0.005(2)
O22 0.058(3) 0.029(2) 0.076(3) -0.009(2) 0.049(3) -0.006(2)
N5 0.032(3) 0.028(3) 0.054(3) 0.001(2) 0.028(2) 0.001(2)
N31 0.018(2) 0.024(2) 0.018(2) -0.0005(17) 0.0069(16) 0.0038(19)
N2 0.021(2) 0.024(2) 0.019(2) 0.0003(17) 0.0063(17) 0.0006(19)
N22 0.028(2) 0.019(2) 0.025(2) 0.0033(18) 0.0096(18) -0.001(2)
N32 0.020(2) 0.049(3) 0.030(3) 0.011(2) 0.0104(19) 0.000(2)
C112 0.030(3) 0.026(3) 0.019(2) 0.005(2) 0.010(2) 0.005(2)
C312 0.020(3) 0.042(4) 0.029(3) 0.004(3) 0.009(2) 0.003(3)
C302 0.021(3) 0.026(3) 0.017(2) 0.003(2) 0.0078(19) 0.003(2)
C210 0.036(3) 0.024(3) 0.033(3) 0.007(2) 0.016(2) 0.007(3)
O19 0.028(2) 0.090(4) 0.085(4) 0.045(3) 0.017(3) -0.009(3)
C211 0.030(3) 0.021(3) 0.026(3) -0.002(2) 0.012(2) 0.000(2)
C310 0.016(3) 0.059(4) 0.037(3) 0.017(3) 0.004(2) -0.007(3)
O21 0.040(2) 0.047(3) 0.038(2) -0.011(2) 0.022(2) -0.010(2)
O8 0.083(4) 0.056(3) 0.046(3) 0.016(2) 0.040(3) 0.037(3)
O23 0.092(4) 0.042(3) 0.092(4) -0.009(3) 0.078(4) -0.018(3)
C212 0.029(3) 0.024(3) 0.023(3) -0.002(2) 0.009(2) -0.002(2)
C303 0.015(2) 0.049(4) 0.026(3) 0.011(3) 0.000(2) 0.002(3)
C311 0.026(3) 0.051(4) 0.028(3) 0.007(3) 0.009(2) 0.012(3)
O14 0.025(2) 0.033(2) 0.027(2) -0.0003(18) 0.0077(17) -0.004(2)
O13 0.064(4) 0.033(3) 0.036(3) -0.001(2) 0.003(2) -0.001(3)
Re3 0.0221(2) 0.0284(2) 0.0327(2) -0.00098(18) 0.00609(18) -0.00011(19)
O12 0.047(6) 0.049(6) 0.041(5) -0.019(4) 0.011(4) -0.022(5)
O9 0.031(5) 0.071(7) 0.033(5) 0.007(4) 0.007(4) 0.024(5)
O11 0.030(5) 0.050(6) 0.051(5) 0.004(5) 0.009(4) -0.013(4)
O10 0.054(8) 0.059(7) 0.059(7) -0.008(6) 0.009(6) -0.021(6)
N6 0.14(2) 1.03(6) 0.17(2) 0.15(3) 0.114(19) -0.08(3)
O24 0.087(16) 1.19(7) 0.21(3) 0.25(4) -0.089(17) -0.22(3)
O26 0.084(14) 0.86(6) 0.105(16) -0.12(3) -0.032(12) 0.17(3)
O25 0.16(3) 1.00(7) 0.23(3) 0.20(4) 0.13(2) -0.09(4)

loop_
_atom_type_symbol
_atom_type_description
_atom_type_scat_dispersion_real
_atom_type_scat_dispersion_imag
_atom_type_scat_source
C C 0.0033 0.0016 'International Tables Vol C Tables 4.2.6.8 and 6.1.1.4'
H H 0.0000 0.0000 'International Tables Vol C Tables 4.2.6.8 and 6.1.1.4'
N N 0.0061 0.0033 'International Tables Vol C Tables 4.2.6.8 and 6.1.1.4'
O O 0.0106 0.0060 'International Tables Vol C Tables 4.2.6.8 and 6.1.1.4'
Re Re -1.0185 7.2310 'International Tables Vol C Tables 4.2.6.8 and 6.1.1.4'

loop_
_geom_angle_atom_site_label_1
_geom_angle_atom_site_label_2
_geom_angle_atom_site_label_3
_geom_angle
_geom_angle_site_symmetry_1
_geom_angle_site_symmetry_3
_geom_angle_publ_flag
O1 Re1 O3 110.65(19) . . ?
O1 Re1 O4 108.9(2) . . ?
O3 Re1 O4 108.82(19) . . ?
O1 Re1 O2 107.98(18) . . ?
O3 Re1 O2 110.84(19) . . ?
O4 Re1 O2 109.6(2) . . ?
O8 Re2 O5 110.3(2) . . ?
O8 Re2 O6 108.5(3) . . ?
O5 Re2 O6 109.9(2) . . ?
O8 Re2 O7 109.1(3) . . ?
O5 Re2 O7 109.7(2) . . ?
O6 Re2 O7 109.26(19) . . ?
C309 C306 C305 121.3(6) . . ?
C304 C305 C306 120.1(6) . . ?
C305 C304 C307 119.0(5) . . ?
C305 C304 C303 121.4(5) . . ?
C307 C304 C303 119.6(6) . . ?
C309 C308 C307 121.0(6) . . ?
C308 C309 C306 118.5(5) . . ?
C308 C309 C310 120.1(6) . . ?
C306 C309 C310 121.4(6) . . ?
C308 C307 C304 120.0(6) . . ?
C105 C104 C107 119.3(5) . . ?
C105 C104 C103 120.7(5) . . ?
C107 C104 C103 120.0(5) . . ?
C106 C109 C108 119.1(5) . . ?
C106 C109 C110 119.0(5) . . ?
C108 C109 C110 121.9(5) . . ?
C107 C108 C109 120.7(6) . . ?
C108 C107 C104 119.7(5) . . ?
C109 C106 C105 120.3(5) . . ?
C104 C105 C106 120.9(5) . . ?
C209 C206 C205 120.7(5) . . ?
C204 C207 C208 120.3(5) . . ?
C206 C205 C204 120.4(5) . . ?
C206 C209 C208 119.0(5) . . ?
C206 C209 C210 122.1(5) . . ?
C208 C209 C210 118.8(5) . . ?
C207 C204 C205 119.2(5) . . ?
C207 C204 C203 119.4(5) . . ?
C205 C204 C203 121.1(5) . . ?
C209 C208 C207 120.3(5) . . ?
C301 N1 C201 108.7(4) . . ?
C301 N1 C101 110.3(4) . . ?
C201 N1 C101 109.4(4) . . ?
N1 C201 C202 114.3(4) . . ?
N1 C301 C302 115.8(4) . . ?
N1 C101 C102 113.7(4) . . ?
O15 N3 O17 120.3(5) . . ?
O15 N3 O16 120.0(5) . . ?
O17 N3 O16 119.6(4) . . ?
O20 N4 O19 119.1(5) . . ?
O20 N4 O18 120.4(5) . . ?
O19 N4 O18 120.5(5) . . ?
C110 N12 C111 113.7(4) . . ?
N12 C110 C109 111.4(4) . . ?
C102 N11 C103 111.0(4) . . ?
N11 C102 C101 113.2(4) . . ?
N11 C103 C104 111.2(4) . . ?
N12 C111 C112 109.5(4) . . ?
C202 N21 C203 111.1(4) . . ?
N21 C203 C204 112.9(4) . . ?
N21 C202 C201 111.3(4) . . ?
O23 N5 O21 119.9(5) . . ?
O23 N5 O22 121.1(5) . . ?
O21 N5 O22 119.0(5) . . ?
C302 N31 C303 110.2(4) . . ?
C312 N2 C212 111.7(4) . . ?
C312 N2 C112 110.6(4) . . ?
C212 N2 C112 111.1(4) . . ?
C211 N22 C210 113.3(4) . . ?
C311 N32 C310 114.5(5) . . ?
N2 C112 C111 111.3(4) . . ?
N2 C312 C311 111.9(4) . . ?
N31 C302 C301 113.6(4) . . ?
N22 C210 C209 112.5(4) . . ?
N22 C211 C212 111.2(4) . . ?
N32 C310 C309 113.1(4) . . ?
N2 C212 C211 109.4(4) . . ?
N31 C303 C304 112.0(4) . . ?
N32 C311 C312 110.3(5) . . ?
N6 Re3 O24 73.4(16) . . ?
N6 Re3 O26 55.3(16) . . ?
O24 Re3 O26 105(2) . . ?
N6 Re3 O25 42.8(17) . . ?
O24 Re3 O25 93.7(13) . . ?
O26 Re3 O25 83.4(8) . . ?
N6 Re3 O12 80(2) . . ?
O24 Re3 O12 50.7(18) . . ?
O26 Re3 O12 68.2(12) . . ?
O25 Re3 O12 121.5(12) . . ?
N6 Re3 O10 37(2) . . ?
O24 Re3 O10 80.0(17) . . ?
O26 Re3 O10 86.0(9) . . ?
O25 Re3 O10 13.8(14) . . ?
O12 Re3 O10 110.7(3) . . ?
N6 Re3 O11 140.9(15) . . ?
O24 Re3 O11 83.9(14) . . ?
O26 Re3 O11 163.8(9) . . ?
O25 Re3 O11 110.0(10) . . ?
O12 Re3 O11 109.6(3) . . ?
O10 Re3 O11 109.3(3) . . ?
N6 Re3 O9 103.4(12) . . ?
O24 Re3 O9 160.8(17) . . ?
O26 Re3 O9 60.2(12) . . ?
O25 Re3 O9 96.2(13) . . ?
O12 Re3 O9 110.3(3) . . ?
O10 Re3 O9 109.0(3) . . ?
O11 Re3 O9 107.9(3) . . ?
O24 O12 Re3 43.3(11) . . ?
O24 O12 N6 43.8(9) . . ?
Re3 O12 N6 26.7(5) . . ?
O24 O12 O26 83.5(13) . . ?
Re3 O12 O26 49.7(11) . . ?
N6 O12 O26 39.9(5) . . ?
O26 O9 Re3 52.2(6) . . ?
N6 O10 Re3 24.0(10) . . ?
Re3 N6 O10 119(3) . . ?
Re3 N6 O26 92(2) . . ?
O10 N6 O26 132.2(17) . . ?
Re3 N6 O25 111(3) . . ?
O10 N6 O25 20(2) . . ?
O26 N6 O25 119.8(5) . . ?
Re3 N6 O24 67.6(18) . . ?
O10 N6 O24 105.5(19) . . ?
O26 N6 O24 120.3(5) . . ?
O25 N6 O24 120.0(5) . . ?
Re3 N6 O12 73.4(18) . . ?
O10 N6 O12 147.5(15) . . ?
O26 N6 O12 71.8(10) . . ?
O25 N6 O12 166.8(12) . . ?
O24 N6 O12 48.9(10) . . ?
Re3 O24 N6 39.1(7) . . ?
Re3 O24 O12 86.1(15) . . ?
N6 O24 O12 87.2(10) . . ?
N6 O26 Re3 32.9(8) . . ?
N6 O26 O9 92.4(18) . . ?
Re3 O26 O9 67.6(15) . . ?
N6 O26 O12 68.2(12) . . ?
Re3 O26 O12 62.1(6) . . ?
O9 O26 O12 111.1(14) . . ?
N6 O25 Re3 26.6(10) . . ?

loop_
_geom_bond_atom_site_label_1
_geom_bond_atom_site_label_2
_geom_bond_distance
_geom_bond_site_symmetry_2
_geom_bond_publ_flag
Re1 O1 1.711(4) . ?
Re1 O3 1.719(4) . ?
Re1 O4 1.721(4) . ?
Re1 O2 1.725(4) . ?
Re2 O8 1.701(4) . ?
Re2 O5 1.707(4) . ?
Re2 O6 1.716(4) . ?
Re2 O7 1.721(4) . ?
C306 C309 1.378(9) . ?
C306 C305 1.388(8) . ?
C305 C304 1.378(8) . ?
C304 C307 1.396(8) . ?
C304 C303 1.511(7) . ?
C308 C309 1.377(9) . ?
C308 C307 1.389(8) . ?
C309 C310 1.506(8) . ?
C104 C105 1.379(8) . ?
C104 C107 1.395(8) . ?
C104 C103 1.511(7) . ?
C109 C106 1.379(8) . ?
C109 C108 1.395(8) . ?
C109 C110 1.507(7) . ?
C108 C107 1.380(8) . ?
C106 C105 1.380(8) . ?
C206 C209 1.379(8) . ?
C206 C205 1.380(8) . ?
C207 C204 1.374(8) . ?
C207 C208 1.395(8) . ?
C205 C204 1.390(7) . ?
C209 C208 1.386(8) . ?
C209 C210 1.522(7) . ?
C204 C203 1.512(7) . ?
N1 C301 1.468(6) . ?
N1 C201 1.472(6) . ?
N1 C101 1.478(6) . ?
C201 C202 1.521(7) . ?
C301 C302 1.522(7) . ?
C101 C102 1.510(7) . ?
O16 N3 1.263(6) . ?
O17 N3 1.241(6) . ?
N3 O15 1.238(6) . ?
O18 N4 1.246(6) . ?
N4 O20 1.232(6) . ?
N4 O19 1.234(6) . ?
N12 C110 1.487(7) . ?
N12 C111 1.495(7) . ?
N11 C102 1.492(6) . ?
N11 C103 1.498(6) . ?
C111 C112 1.502(8) . ?
N21 C202 1.492(6) . ?
N21 C203 1.493(6) . ?
O22 N5 1.259(6) . ?
N5 O23 1.222(6) . ?
N5 O21 1.257(6) . ?
N31 C302 1.488(6) . ?
N31 C303 1.507(6) . ?
N2 C312 1.452(7) . ?
N2 C212 1.473(7) . ?
N2 C112 1.479(6) . ?
N22 C211 1.487(7) . ?
N22 C210 1.493(7) . ?
N32 C311 1.482(7) . ?
N32 C310 1.496(7) . ?
C312 C311 1.521(7) . ?
C211 C212 1.524(7) . ?
Re3 N6 0.798(15) . ?
Re3 O24 1.17(2) . ?
Re3 O26 1.47(3) . ?
Re3 O25 1.67(3) . ?
Re3 O12 1.702(4) . ?
Re3 O10 1.709(4) . ?
Re3 O11 1.717(4) . ?
Re3 O9 1.719(4) . ?
O12 O24 1.32(4) . ?
O12 N6 1.75(3) . ?
O12 O26 1.79(2) . ?
O9 O26 1.61(4) . ?
O10 N6 1.17(2) . ?
N6 O26 1.209(4) . ?
N6 O25 1.210(4) . ?
N6 O24 1.213(4) . ?
